data_2204354
loop_
_publ_author_name
'Zhou, Tianyan'
'Zhang, Qiang'
'Chen, Guoshu'
'Zhou,  Zhongyuan'

_publ_section_title
;
 Redetermination of 4-nitrobenzenesulfonamide
;
_journal_issue 10
_journal_name_full 'Acta Crystallographica Section E'
_journal_page_first o1767
_journal_page_last o1768
_journal_paper_doi 10.1107/S1600536804022081
_journal_volume 60
_journal_year 2004
_chemical_formula_moiety 'C6 H6 N2 O4 S'
_chemical_formula_sum 'C6 H6 N2 O4 S'
_chemical_formula_weight 202.19
_chemical_name_systematic
;
4-nitrobenzenesulfonamide
;
_space_group_IT_number 14
_symmetry_cell_setting monoclinic
_symmetry_space_group_name_Hall '-P 2yn'
_symmetry_space_group_name_H-M 'P 1 21/n 1'
_atom_sites_solution_hydrogens geom
_atom_sites_solution_primary direct
_atom_sites_solution_secondary difmap
_audit_creation_method SHELXL97
_cell_angle_alpha 90.00
_cell_angle_beta 100.459(3)
_cell_angle_gamma 90.00
_cell_formula_units_Z 4
_cell_length_a 7.0680(10)
_cell_length_b 13.4916(18)
_cell_length_c 8.8412(12)
_cell_measurement_reflns_used 3018
_cell_measurement_temperature 294(2)
_cell_measurement_theta_max 27.5
_cell_measurement_theta_min 1
_cell_volume 829.1(2)
_computing_cell_refinement SMART
_computing_data_collection 'SMART (Siemens, 1995)'
_computing_data_reduction 'SHELXTL (Siemens, 1995)'
_computing_molecular_graphics SHELXTL
_computing_publication_material SHELXTL
_computing_structure_refinement 'SHELXL97 (Sheldrick, 1997)'
_computing_structure_solution 'SHELXS97 (Sheldrick, 1997)'
_diffrn_ambient_temperature 294(2)
_diffrn_measured_fraction_theta_full 0.991
_diffrn_measured_fraction_theta_max 0.991
_diffrn_measurement_device_type 'Bruker CCD Area Detector diffractometer'
_diffrn_measurement_method '\f and \w scans'
_diffrn_radiation_monochromator graphite
_diffrn_radiation_source 'fine-focus sealed tube'
_diffrn_radiation_type MoK\a
_diffrn_radiation_wavelength 0.71073
_diffrn_reflns_av_R_equivalents 0.0388
_diffrn_reflns_av_sigmaI/netI 0.0392
_diffrn_reflns_limit_h_max 8
_diffrn_reflns_limit_h_min -9
_diffrn_reflns_limit_k_max 17
_diffrn_reflns_limit_k_min -17
_diffrn_reflns_limit_l_max 9
_diffrn_reflns_limit_l_min -11
_diffrn_reflns_number 5526
_diffrn_reflns_theta_full 27.57
_diffrn_reflns_theta_max 27.57
_diffrn_reflns_theta_min 2.79
_exptl_absorpt_coefficient_mu 0.373
_exptl_absorpt_correction_T_max 0.9358
_exptl_absorpt_correction_T_min 0.8353
_exptl_absorpt_correction_type multi-scan
_exptl_absorpt_process_details '(SADABS; Sheldrick 1996)'
_exptl_crystal_colour colorless
_exptl_crystal_density_diffrn 1.620
_exptl_crystal_density_method 'not measured'
_exptl_crystal_description needle
_exptl_crystal_F_000 416
_exptl_crystal_size_max 0.50
_exptl_crystal_size_mid 0.20
_exptl_crystal_size_min 0.18
_refine_diff_density_max 0.246
_refine_diff_density_min -0.463
_refine_ls_extinction_method none
_refine_ls_goodness_of_fit_ref 1.045
_refine_ls_hydrogen_treatment constr
_refine_ls_matrix_type full
_refine_ls_number_parameters 118
_refine_ls_number_reflns 1901
_refine_ls_number_restraints 0
_refine_ls_restrained_S_all 1.045
_refine_ls_R_factor_all 0.0560
_refine_ls_R_factor_gt 0.0402
_refine_ls_shift/su_max 0.000
_refine_ls_shift/su_mean 0.000
_refine_ls_structure_factor_coef Fsqd
_refine_ls_weighting_details 'calc w = 1/[\s^2^(Fo^2^)+(0.0616P)^2^+0.1102P] where P = (Fo^2^+2Fc^2^)/3'
_refine_ls_weighting_scheme calc
_refine_ls_wR_factor_gt 0.1019
_refine_ls_wR_factor_ref 0.1118
_reflns_number_gt 1457
_reflns_number_total 1901
_reflns_threshold_expression >2\s(I)
_cod_data_source_file is6001.cif
_cod_data_source_block I
_cod_depositor_comments
;
The following automatic conversions were performed:
'_symmetry_cell_setting' value 'Monoclinic' changed to 'monoclinic'
according to '/home/saulius/struct/CIF-dictionaries/cif_core.dic'
dictionary named 'cif_core.dic' version 2.4.1 from 2010-06-29.

Automatic conversion script
Id: cif_fix_enum 1527 2010-12-29 10:47:43Z saulius 

The following automatic conversions were performed:

'_symmetry_cell_setting' value 'Monoclinic' changed to 'monoclinic'
according to /home/saulius/struct/CIF-dictionaries/cif_core.dic
dictionary named 'cif_core.dic' version 2.4.1 from 2010-06-29.

Automatic conversion script
Id: cif_fix_values 1715 2011-07-08 13:25:40Z adriana 
;
_cod_original_sg_symbol_H-M ' P 21/n'
_cod_database_code 2204354
_cod_database_fobs_code 2204354

loop_
_symmetry_equiv_pos_as_xyz
'x, y, z'
'-x+1/2, y+1/2, -z+1/2'
'-x, -y, -z'
'x+1/2, -y+1/2, z+1/2'

loop_
_atom_site_label
_atom_site_fract_x
_atom_site_fract_y
_atom_site_fract_z
_atom_site_U_iso_or_equiv
_atom_site_adp_type
_atom_site_calc_flag
_atom_site_refinement_flags
_atom_site_occupancy
_atom_site_type_symbol
S1 0.60605(7) 0.27053(4) 0.43746(5) 0.03494(18) Uani d . 1 S
O1 0.4700(2) 0.23727(12) 0.30737(17) 0.0532(4) Uani d . 1 O
O2 0.7726(2) 0.32344(10) 0.41461(16) 0.0459(4) Uani d . 1 O
O3 -0.0009(3) 0.52422(13) 0.7774(2) 0.0656(5) Uani d . 1 O
O4 0.2647(3) 0.57388(14) 0.91418(19) 0.0683(5) Uani d . 1 O
N1 0.6819(3) 0.17452(12) 0.5386(2) 0.0468(5) Uani d . 1 N
H1A 0.5923 0.1366 0.5708 0.056 Uiso d . 1 H
H1B 0.7737 0.1936 0.6175 0.056 Uiso d . 1 H
N2 0.1748(3) 0.52473(13) 0.8104(2) 0.0466(5) Uani d . 1 N
C1 0.4785(3) 0.34619(13) 0.5482(2) 0.0325(4) Uani d . 1 C
C2 0.5796(3) 0.40450(15) 0.6644(2) 0.0418(5) Uani d . 1 C
H2 0.7134 0.4042 0.6838 0.050 Uiso calc R 1 H
C3 0.4800(3) 0.46312(15) 0.7513(2) 0.0431(5) Uani d . 1 C
H3 0.5452 0.5023 0.8305 0.052 Uiso calc R 1 H
C4 0.2824(3) 0.46234(13) 0.7181(2) 0.0356(4) Uani d . 1 C
C5 0.1795(3) 0.40530(15) 0.6039(2) 0.0422(5) Uani d . 1 C
H5 0.0457 0.4066 0.5847 0.051 Uiso calc R 1 H
C6 0.2789(3) 0.34569(15) 0.5177(2) 0.0410(5) Uani d . 1 C
H6 0.2126 0.3057 0.4401 0.049 Uiso calc R 1 H

loop_
_atom_site_aniso_label
_atom_site_aniso_U_11
_atom_site_aniso_U_22
_atom_site_aniso_U_33
_atom_site_aniso_U_12
_atom_site_aniso_U_13
_atom_site_aniso_U_23
S1 0.0356(3) 0.0358(3) 0.0335(3) -0.00188(19) 0.0066(2) -0.00139(19)
O1 0.0486(10) 0.0678(10) 0.0410(9) -0.0001(8) 0.0023(7) -0.0188(7)
O2 0.0450(9) 0.0452(8) 0.0505(9) -0.0050(7) 0.0167(7) 0.0041(7)
O3 0.0524(11) 0.0647(11) 0.0860(13) 0.0057(9) 0.0290(10) -0.0130(9)
O4 0.0866(14) 0.0706(11) 0.0447(10) 0.0201(10) 0.0037(9) -0.0175(9)
N1 0.0553(12) 0.0348(9) 0.0519(11) 0.0018(8) 0.0142(9) 0.0052(8)
N2 0.0615(13) 0.0405(10) 0.0399(10) 0.0088(9) 0.0144(9) 0.0044(8)
C1 0.0340(10) 0.0311(9) 0.0315(10) -0.0009(8) 0.0037(7) 0.0001(7)
C2 0.0310(10) 0.0449(11) 0.0453(12) 0.0014(9) -0.0038(9) -0.0066(9)
C3 0.0457(12) 0.0433(11) 0.0365(11) -0.0002(9) -0.0026(9) -0.0083(9)
C4 0.0421(11) 0.0333(10) 0.0325(10) 0.0033(8) 0.0093(8) 0.0042(7)
C5 0.0311(10) 0.0497(12) 0.0464(12) -0.0024(9) 0.0082(9) -0.0020(9)
C6 0.0349(11) 0.0448(11) 0.0422(11) -0.0067(9) 0.0043(9) -0.0087(9)

loop_
_atom_type_symbol
_atom_type_description
_atom_type_scat_dispersion_real
_atom_type_scat_dispersion_imag
_atom_type_scat_source
C C 0.0033 0.0016 'International Tables Vol C Tables 4.2.6.8 and 6.1.1.4'
H H 0.0000 0.0000 'International Tables Vol C Tables 4.2.6.8 and 6.1.1.4'
N N 0.0061 0.0033 'International Tables Vol C Tables 4.2.6.8 and 6.1.1.4'
O O 0.0106 0.0060 'International Tables Vol C Tables 4.2.6.8 and 6.1.1.4'
S S 0.1246 0.1234 'International Tables Vol C Tables 4.2.6.8 and 6.1.1.4'

loop_
_geom_angle_atom_site_label_1
_geom_angle_atom_site_label_2
_geom_angle_atom_site_label_3
_geom_angle
O2 S1 O1 119.75(10)
O2 S1 N1 106.38(9)
O1 S1 N1 107.55(10)
O2 S1 C1 107.88(9)
O1 S1 C1 106.84(9)
N1 S1 C1 107.99(9)
S1 N1 H1A 116.8
S1 N1 H1B 108.7
H1A N1 H1B 111.5
O4 N2 O3 123.55(19)
O4 N2 C4 118.57(19)
O3 N2 C4 117.87(18)
C2 C1 C6 121.09(18)
C2 C1 S1 119.45(15)
C6 C1 S1 119.46(14)
C3 C2 C1 119.42(19)
C3 C2 H2 120.3
C1 C2 H2 120.3
C4 C3 C2 118.54(18)
C4 C3 H3 120.7
C2 C3 H3 120.7
C5 C4 C3 123.08(18)
C5 C4 N2 118.04(19)
C3 C4 N2 118.88(18)
C4 C5 C6 118.51(19)
C4 C5 H5 120.7
C6 C5 H5 120.7
C5 C6 C1 119.36(18)
C5 C6 H6 120.3
C1 C6 H6 120.3

loop_
_geom_bond_atom_site_label_1
_geom_bond_atom_site_label_2
_geom_bond_distance
S1 O2 1.4223(14)
S1 O1 1.4310(15)
S1 N1 1.6094(17)
S1 C1 1.7700(19)
O3 N2 1.224(2)
O4 N2 1.214(2)
N1 H1A 0.90
N1 H1B 0.90
N2 C4 1.476(3)
C1 C2 1.386(3)
C1 C6 1.387(3)
C2 C3 1.381(3)
C2 H2 0.93
C3 C4 1.374(3)
C3 H3 0.93
C4 C5 1.369(3)
C5 C6 1.385(3)
C5 H5 0.93
C6 H6 0.93

loop_
_geom_hbond_atom_site_label_D
_geom_hbond_atom_site_label_H
_geom_hbond_atom_site_label_A
_geom_hbond_site_symmetry_A
_geom_hbond_distance_DH
_geom_hbond_distance_HA
_geom_hbond_distance_DA
_geom_hbond_angle_DHA
N1 H1A O3 2_546 0.90 2.20 3.025(2) 153
N1 H1B O1 4_555 0.90 2.18 3.075(3) 171

loop_
_geom_torsion_atom_site_label_1
_geom_torsion_atom_site_label_2
_geom_torsion_atom_site_label_3
_geom_torsion_atom_site_label_4
_geom_torsion
O2 S1 C1 C2 -37.29(18)
O1 S1 C1 C2 -167.26(15)
N1 S1 C1 C2 77.31(17)
O2 S1 C1 C6 143.09(16)
O1 S1 C1 C6 13.12(19)
N1 S1 C1 C6 -102.31(17)
C6 C1 C2 C3 0.0(3)
S1 C1 C2 C3 -179.66(16)
C1 C2 C3 C4 -0.7(3)
C2 C3 C4 C5 0.7(3)
C2 C3 C4 N2 179.95(17)
O4 N2 C4 C5 178.36(19)
O3 N2 C4 C5 -1.9(3)
O4 N2 C4 C3 -0.9(3)
O3 N2 C4 C3 178.84(19)
C3 C4 C5 C6 -0.1(3)
N2 C4 C5 C6 -179.31(17)
C4 C5 C6 C1 -0.6(3)
C2 C1 C6 C5 0.7(3)
S1 C1 C6 C5 -179.68(16)

loop_
_cod_related_entry_id
_cod_related_entry_database
_cod_related_entry_code
1 ChemSpider 21360
